data_7109668
loop_
_publ_author_name
'Srinu Tothadi'
'Gautam R. Desiraju'

_publ_section_title
;
 Designing ternary cocrystals with hydrogen bonds and halogen bonds
;
_journal_name_full Chem.Commun.
_journal_page_first 7791
_journal_paper_doi 10.1039/c3cc43822h
_journal_volume 49
_journal_year 2013
_chemical_formula_sum 'C14 H12 N2 O5'
_chemical_formula_weight 288.16
_chemical_name_common '4-nitrobenzamide: benzoic acid'
_chemical_name_systematic
;
 ?
;
_space_group_IT_number 14
_symmetry_cell_setting monoclinic
_symmetry_space_group_name_Hall '-P 2ybc'
_symmetry_space_group_name_H-M 'P 1 21/c 1'
_atom_sites_solution_hydrogens geom
_atom_sites_solution_primary direct
_atom_sites_solution_secondary difmap
_audit_creation_method SHELXL-97
_cell_angle_alpha 90.00
_cell_angle_beta 106.837(7)
_cell_angle_gamma 90.00
_cell_formula_units_Z 4
_cell_length_a 7.3472(12)
_cell_length_b 19.841(3)
_cell_length_c 9.2185(15)
_cell_measurement_reflns_used 8432
_cell_measurement_temperature 150(2)
_cell_measurement_theta_max 27.7
_cell_measurement_theta_min 3.1
_cell_volume 1286.2(4)
_computing_cell_refinement
;
CrystalClear-SM Expert 2.0 rc14 (Rigaku, 2009)
;
_computing_data_collection
;
CrystalClear-SM Expert 2.0 rc14 (Rigaku, 2009)
;
_computing_data_reduction
;
CrystalClear-SM Expert 2.0 rc14 (Rigaku, 2009)
;
_computing_structure_refinement 'SHELXL-97 (Sheldrick, 2008)'
_computing_structure_solution 'SHELXL-97 (Sheldrick, 2008)'
_diffrn_ambient_temperature 150(2)
_diffrn_measured_fraction_theta_full 0.993
_diffrn_measured_fraction_theta_max 0.993
_diffrn_measurement_device
;
XtaLABmini: Fixed Chi 2 circle
;
_diffrn_measurement_device_type
;
Rigaku Mercury375R (2x2 bin mode)
;
_diffrn_measurement_method 'profile data from \w-scans'
_diffrn_radiation_monochromator graphite
_diffrn_radiation_source 'fine-focus sealed tube'
_diffrn_radiation_type MoK\a
_diffrn_radiation_wavelength 0.71073
_diffrn_reflns_av_R_equivalents 0.0733
_diffrn_reflns_av_sigmaI/netI 0.0578
_diffrn_reflns_limit_h_max 9
_diffrn_reflns_limit_h_min -9
_diffrn_reflns_limit_k_max 25
_diffrn_reflns_limit_k_min -25
_diffrn_reflns_limit_l_max 11
_diffrn_reflns_limit_l_min -11
_diffrn_reflns_number 11132
_diffrn_reflns_theta_full 27.48
_diffrn_reflns_theta_max 27.48
_diffrn_reflns_theta_min 3.07
_exptl_absorpt_coefficient_mu 0.115
_exptl_absorpt_correction_T_max 0.9886
_exptl_absorpt_correction_T_min 0.9773
_exptl_absorpt_correction_type multi-scan
_exptl_absorpt_process_details 'Jacobson, R. (1998) Private communication'
_exptl_crystal_colour 'colour less'
_exptl_crystal_density_diffrn 1.488
_exptl_crystal_density_method 'not measured'
_exptl_crystal_description block
_exptl_crystal_F_000 600
_exptl_crystal_size_max 0.20
_exptl_crystal_size_mid 0.20
_exptl_crystal_size_min 0.10
_refine_diff_density_max 0.223
_refine_diff_density_min -0.304
_refine_diff_density_rms 0.057
_refine_ls_extinction_method none
_refine_ls_goodness_of_fit_ref 0.997
_refine_ls_hydrogen_treatment mixed
_refine_ls_matrix_type full
_refine_ls_number_parameters 190
_refine_ls_number_reflns 2927
_refine_ls_number_restraints 0
_refine_ls_restrained_S_all 0.997
_refine_ls_R_factor_all 0.0971
_refine_ls_R_factor_gt 0.0583
_refine_ls_shift/su_max 0.001
_refine_ls_shift/su_mean 0.000
_refine_ls_structure_factor_coef Fsqd
_refine_ls_weighting_details 'calc w=1/[\s^2^(Fo^2^)+(0.0616P)^2^+0.5660P] where P=(Fo^2^+2Fc^2^)/3'
_refine_ls_weighting_scheme calc
_refine_ls_wR_factor_gt 0.1275
_refine_ls_wR_factor_ref 0.1438
_reflns_number_gt 1929
_reflns_number_total 2927
_reflns_threshold_expression >2\s(I)
_cod_data_source_file c3cc43822h.txt
_cod_data_source_block platon
_cod_original_sg_symbol_H-M ' P 21/c '
_cod_database_code 7109668

loop_
_symmetry_equiv_pos_as_xyz
'x, y, z'
'-x, y+1/2, -z+1/2'
'-x, -y, -z'
'x, -y-1/2, z-1/2'

loop_
_atom_site_label
_atom_site_type_symbol
_atom_site_fract_x
_atom_site_fract_y
_atom_site_fract_z
_atom_site_U_iso_or_equiv
_atom_site_adp_type
_atom_site_occupancy
_atom_site_symmetry_multiplicity
_atom_site_calc_flag
_atom_site_refinement_flags
O1 O -0.0011(3) 0.07565(9) -0.66584(18) 0.0378(5) Uani 1 1 d .
O2 O 0.4491(3) 0.09322(8) 0.09706(18) 0.0374(5) Uani 1 1 d .
O6 O 0.1188(3) 0.17169(9) -0.7005(2) 0.0472(5) Uani 1 1 d .
N3 N 0.1000(3) 0.12454(10) -0.6194(2) 0.0295(5) Uani 1 1 d .
N8 N 0.5966(3) 0.18946(9) 0.0708(2) 0.0278(5) Uani 1 1 d .
H1 H 0.6465 0.1933 0.1748 0.033 Uiso 1 1 d R
H2 H 0.6274 0.2182 0.0145 0.033 Uiso 1 1 d R
C1 C 0.3769(3) 0.19197(11) -0.2447(3) 0.0254(5) Uani 1 1 d .
H6 H 0.4327 0.2333 -0.2018 0.030 Uiso 1 1 calc R
C3 C 0.2038(3) 0.12776(11) -0.4569(2) 0.0242(5) Uani 1 1 d .
C4 C 0.2130(3) 0.07057(11) -0.3690(2) 0.0253(5) Uani 1 1 d .
H4 H 0.1566 0.0295 -0.4127 0.030 Uiso 1 1 calc R
C5 C 0.2840(3) 0.18822(11) -0.3977(2) 0.0262(5) Uani 1 1 d .
H5 H 0.2756 0.2266 -0.4609 0.031 Uiso 1 1 calc R
C9 C 0.3066(3) 0.07492(11) -0.2157(2) 0.0259(5) Uani 1 1 d .
H3 H 0.3147 0.0364 -0.1529 0.031 Uiso 1 1 calc R
C11 C 0.3891(3) 0.13542(11) -0.1528(2) 0.0234(5) Uani 1 1 d .
C19 C 0.4832(3) 0.13804(11) 0.0144(2) 0.0255(5) Uani 1 1 d .
O4 O -0.4241(2) 0.08221(8) -0.61283(17) 0.0324(4) Uani 1 1 d .
H7 H -0.4657 0.0908 -0.7046 0.049 Uiso 1 1 d R
O5 O -0.3007(2) 0.18606(8) -0.59318(17) 0.0308(4) Uani 1 1 d .
C2 C -0.3257(3) 0.13241(11) -0.5355(2) 0.0244(5) Uani 1 1 d .
C6 C -0.2460(3) 0.11866(11) -0.3708(2) 0.0223(5) Uani 1 1 d .
C7 C -0.0689(3) 0.15673(12) -0.1229(3) 0.0305(6) Uani 1 1 d .
H9 H 0.0016 0.1908 -0.0582 0.037 Uiso 1 1 calc R
C8 C -0.0988(4) 0.09534(13) -0.0630(3) 0.0326(6) Uani 1 1 d .
H10 H -0.0491 0.0875 0.0428 0.039 Uiso 1 1 calc R
C10 C -0.2758(3) 0.05661(11) -0.3100(3) 0.0265(5) Uani 1 1 d .
H12 H -0.3470 0.0224 -0.3739 0.032 Uiso 1 1 calc R
C12 C -0.2008(3) 0.04518(12) -0.1560(3) 0.0312(6) Uani 1 1 d .
H11 H -0.2193 0.0029 -0.1142 0.037 Uiso 1 1 calc R
C13 C -0.1409(3) 0.16875(11) -0.2762(3) 0.0261(5) Uani 1 1 d .
H8 H -0.1191 0.2109 -0.3173 0.031 Uiso 1 1 calc R

loop_
_atom_site_aniso_label
_atom_site_aniso_U_11
_atom_site_aniso_U_22
_atom_site_aniso_U_33
_atom_site_aniso_U_23
_atom_site_aniso_U_13
_atom_site_aniso_U_12
O1 0.0475(12) 0.0337(10) 0.0280(9) -0.0039(7) 0.0042(8) -0.0096(9)
O2 0.0517(12) 0.0338(10) 0.0238(9) 0.0033(7) 0.0063(8) -0.0131(9)
O6 0.0633(14) 0.0446(11) 0.0269(10) 0.0101(8) 0.0021(9) -0.0155(10)
N3 0.0328(12) 0.0298(11) 0.0245(10) -0.0004(8) 0.0063(9) -0.0023(10)
N8 0.0369(12) 0.0256(10) 0.0200(10) -0.0006(8) 0.0067(8) -0.0038(9)
C1 0.0261(13) 0.0220(11) 0.0279(12) -0.0012(9) 0.0074(10) -0.0009(10)
C3 0.0236(13) 0.0275(12) 0.0218(11) 0.0000(9) 0.0072(9) 0.0009(10)
C4 0.0268(13) 0.0203(11) 0.0285(12) -0.0017(9) 0.0075(10) -0.0009(10)
C5 0.0285(14) 0.0243(12) 0.0259(12) 0.0035(9) 0.0077(10) -0.0009(10)
C9 0.0279(14) 0.0233(12) 0.0275(12) 0.0028(9) 0.0095(10) 0.0016(10)
C11 0.0216(12) 0.0246(12) 0.0248(12) 0.0002(9) 0.0078(9) 0.0016(9)
C19 0.0277(13) 0.0245(12) 0.0250(12) -0.0005(9) 0.0087(10) 0.0033(10)
O4 0.0439(11) 0.0294(9) 0.0206(8) 0.0013(7) 0.0040(8) -0.0082(8)
O5 0.0438(11) 0.0230(9) 0.0252(9) 0.0026(7) 0.0094(8) -0.0016(8)
C2 0.0241(13) 0.0217(11) 0.0275(12) 0.0008(9) 0.0079(10) 0.0025(10)
C6 0.0198(12) 0.0238(11) 0.0234(11) -0.0006(9) 0.0061(9) 0.0041(9)
C7 0.0249(14) 0.0340(14) 0.0309(13) -0.0062(10) 0.0052(10) 0.0022(11)
C8 0.0318(14) 0.0428(15) 0.0233(12) 0.0034(11) 0.0082(10) 0.0065(12)
C10 0.0248(13) 0.0257(12) 0.0290(12) 0.0001(9) 0.0079(10) -0.0007(10)
C12 0.0339(15) 0.0315(13) 0.0294(13) 0.0081(10) 0.0110(11) 0.0046(11)
C13 0.0253(13) 0.0242(11) 0.0298(13) -0.0013(9) 0.0094(10) 0.0016(10)

loop_
_atom_type_symbol
_atom_type_description
_atom_type_scat_dispersion_real
_atom_type_scat_dispersion_imag
_atom_type_scat_source
C C 0.0030 0.0020 'International Tables Vol C Tables 4.2.6.8 and 6.1.1.4'
H H 0.0000 0.0000 'International Tables Vol C Tables 4.2.6.8 and 6.1.1.4'
N N 0.0060 0.0030 'International Tables Vol C Tables 4.2.6.8 and 6.1.1.4'
O O 0.0110 0.0060 'International Tables Vol C Tables 4.2.6.8 and 6.1.1.4'

loop_
_geom_angle_atom_site_label_1
_geom_angle_atom_site_label_2
_geom_angle_atom_site_label_3
_geom_angle
O1 N3 O6 123.7(2)
O1 N3 C3 118.30(19)
O6 N3 C3 117.9(2)
C19 N8 H1 119.0
C19 N8 H2 121.9
H1 N8 H2 119.0
C5 C1 C11 120.3(2)
C5 C1 H6 119.9
C11 C1 H6 119.9
C5 C3 C4 122.6(2)
C5 C3 N3 118.50(19)
C4 C3 N3 118.9(2)
C3 C4 C9 118.2(2)
C3 C4 H4 120.9
C9 C4 H4 120.9
C1 C5 C3 118.7(2)
C1 C5 H5 120.6
C3 C5 H5 120.6
C4 C9 C11 120.4(2)
C4 C9 H3 119.8
C11 C9 H3 119.8
C1 C11 C9 119.8(2)
C1 C11 C19 121.8(2)
C9 C11 C19 118.3(2)
O2 C19 N8 121.8(2)
O2 C19 C11 119.4(2)
N8 C19 C11 118.8(2)
C2 O4 H7 112.4
O5 C2 O4 123.4(2)
O5 C2 C6 122.6(2)
O4 C2 C6 114.06(19)
C10 C6 C13 119.9(2)
C10 C6 C2 120.7(2)
C13 C6 C2 119.3(2)
C13 C7 C8 120.3(2)
C13 C7 H9 119.9
C8 C7 H9 119.9
C7 C8 C12 120.4(2)
C7 C8 H10 119.8
C12 C8 H10 119.8
C12 C10 C6 119.6(2)
C12 C10 H12 120.2
C6 C10 H12 120.2
C10 C12 C8 120.1(2)
C10 C12 H11 120.0
C8 C12 H11 120.0
C7 C13 C6 119.7(2)
C7 C13 H8 120.2
C6 C13 H8 120.2

loop_
_geom_bond_atom_site_label_1
_geom_bond_atom_site_label_2
_geom_bond_distance
O1 N3 1.221(2)
O2 C19 1.243(3)
O6 N3 1.230(2)
N3 C3 1.473(3)
N8 C19 1.324(3)
N8 H1 0.9254
N8 H2 0.8448
C1 C5 1.379(3)
C1 C11 1.393(3)
C1 H6 0.9500
C3 C5 1.378(3)
C3 C4 1.385(3)
C4 C9 1.384(3)
C4 H4 0.9500
C5 H5 0.9500
C9 C11 1.393(3)
C9 H3 0.9500
C11 C19 1.496(3)
O4 C2 1.313(3)
O4 H7 0.8297
O5 C2 1.227(3)
C2 C6 1.486(3)
C6 C10 1.396(3)
C6 C13 1.398(3)
C7 C13 1.378(3)
C7 C8 1.381(3)
C7 H9 0.9500
C8 C12 1.384(3)
C8 H10 0.9500
C10 C12 1.384(3)
C10 H12 0.9500
C12 H11 0.9500
C13 H8 0.9500

loop_
_geom_torsion_atom_site_label_1
_geom_torsion_atom_site_label_2
_geom_torsion_atom_site_label_3
_geom_torsion_atom_site_label_4
_geom_torsion
O1 N3 C3 C5 -166.1(2)
O6 N3 C3 C5 13.2(3)
O1 N3 C3 C4 12.3(3)
O6 N3 C3 C4 -168.4(2)
C5 C3 C4 C9 0.1(4)
N3 C3 C4 C9 -178.3(2)
C11 C1 C5 C3 0.2(3)
C4 C3 C5 C1 -0.1(4)
N3 C3 C5 C1 178.2(2)
C3 C4 C9 C11 -0.1(3)
C5 C1 C11 C9 -0.2(3)
C5 C1 C11 C19 -178.0(2)
C4 C9 C11 C1 0.2(3)
C4 C9 C11 C19 178.1(2)
C1 C11 C19 O2 161.3(2)
C9 C11 C19 O2 -16.5(3)
C1 C11 C19 N8 -16.6(3)
C9 C11 C19 N8 165.5(2)
O5 C2 C6 C10 -179.2(2)
O4 C2 C6 C10 0.7(3)
O5 C2 C6 C13 1.1(3)
O4 C2 C6 C13 -179.03(19)
C13 C7 C8 C12 0.2(4)
C13 C6 C10 C12 0.0(3)
C2 C6 C10 C12 -179.7(2)
C6 C10 C12 C8 0.7(4)
C7 C8 C12 C10 -0.9(4)
C8 C7 C13 C6 0.6(3)
C10 C6 C13 C7 -0.7(3)
C2 C6 C13 C7 179.0(2)
